data_1007005
loop_
_publ_author_name
'Averbuch-Pouchot, M T'
'Durif, A'
'Guitel, J C'

_publ_section_title
;
Structure cristalline du polyphosphate de lithium-ammonium, Li~2~ N
H~4~ (P O~3~)~3~
;
_journal_coden_ASTM ACBCAR
_journal_name_full 'Acta Crystallographica B (24,1968-38,1982)'
_journal_page_first 2440
_journal_page_last 2443
_journal_paper_doi 10.1107/S0567740876007930
_journal_volume 32
_journal_year 1976
_chemical_formula_structural 'LI2 N H4 (P O3)3'
_chemical_formula_sum 'H4 Li2 N O9 P3'
_chemical_name_systematic 'Dilithium ammonium catena-phosphate'
_space_group_IT_number 61
_symmetry_cell_setting orthorhombic
_symmetry_Int_Tables_number 61
_symmetry_space_group_name_Hall '-P 2ac 2ab'
_symmetry_space_group_name_H-M 'P b c a'
_cell_angle_alpha 90
_cell_angle_beta 90
_cell_angle_gamma 90
_cell_formula_units_Z 8
_cell_length_a 12.199(5)
_cell_length_b 13.047(5)
_cell_length_c 10.537(5)
_cell_volume 1677.1
_refine_ls_R_factor_all 0.043
_cod_database_code 1007005

loop_
_symmetry_equiv_pos_as_xyz
x,y,z
1/2+x,1/2-y,-z
-x,1/2+y,1/2-z
1/2-x,-y,1/2+z
-x,-y,-z
1/2-x,1/2+y,z
x,1/2-y,1/2+z
1/2+x,y,1/2-z

loop_
_atom_site_label
_atom_site_type_symbol
_atom_site_symmetry_multiplicity
_atom_site_Wyckoff_symbol
_atom_site_fract_x
_atom_site_fract_y
_atom_site_fract_z
_atom_site_occupancy
_atom_site_attached_hydrogens
_atom_site_calc_flag
P1 P5+ 8 c 0.91165(5) 0.19455(5) 0.18759(6) 1. 0 d
P2 P5+ 8 c 0.04817(5) 0.01481(5) 0.24518(7) 1. 0 d
P3 P5+ 8 c 0.09275(5) 0.34094(5) 0.20287(6) 1. 0 d
O1 O2- 8 c 0.3266(2) 0.1845(2) 0.4120(2) 1. 0 d
O2 O2- 8 c 0.3780(2) 0.1981(2) 0.1778(2) 1. 0 d
O3 O2- 8 c 0.5009(2) 0.1072(1) 0.3362(2) 1. 0 d
O4 O2- 8 c 0.4798(2) 0.2948(1) 0.3487(2) 1. 0 d
O5 O2- 8 c 0.3899(2) 0.4493(1) 0.1563(2) 1. 0 d
O6 O2- 8 c 0.1054(2) 0.0546(2) 0.3586(2) 1. 0 d
O7 O2- 8 c 0.0621(1) 0.4597(1) 0.2096(2) 1. 0 d
O8 O2- 8 c 0.1190(2) 0.3027(2) 0.3311(2) 1. 0 d
O9 O2- 8 c 0.1749(2) 0.3292(1) 0.1007(2) 1. 0 d
N1 N3- 8 c 0.2576(2) 0.4279(2) 0.5055(2) 1. 4 d
Li1 Li1+ 8 c 0.1649(4) 0.1800(4) 0.4157(5) 1. 0 d
Li2 Li1+ 8 c 0.3346(4) 0.3241(4) 0.0945(5) 1. 0 d

loop_
_atom_type_symbol
_atom_type_oxidation_number
P5+ 5.000
O2- -2.000
N3- -3.000
Li1+ 1.000
H1+ 1.000
